data_1539333
loop_
_publ_author_name
'Sheldrick, W.S.'
'Kaub, J.'

_publ_section_title
;
 Ueber die Alkaliselenoarsenate (III) K As Se3 (H2 O), Rb As Se3 (H2 O).5
 und Cs As Se3 (H2 O).5
;
_journal_name_full 'Zeitschrift fuer Anorganische und Allgemeine Chemie'
_journal_page_first 179
_journal_page_last 185
_journal_volume 535
_journal_year 1986
_chemical_formula_sum 'As H2 K O Se3'
_chemical_name_systematic 'K (As Se3) (H2 O)'
_space_group_IT_number 15
_symmetry_space_group_name_Hall '-C 2yc'
_symmetry_space_group_name_H-M 'C 1 2/c 1'
_cell_angle_alpha 90
_cell_angle_beta 101.02
_cell_angle_gamma 90
_cell_formula_units_Z 8
_cell_length_a 21.891
_cell_length_b 5.853
_cell_length_c 11.369
_cell_volume 1429.827
_citation_journal_id_ASTM ZAACAB
_cod_data_source_file Sheldrick_ZAACAB_1986_1899.cif
_cod_data_source_block H2As1K1O1Se3
_cod_original_formula_sum 'H2 As1 K1 O1 Se3'
_cod_database_code 1539333

loop_
_symmetry_equiv_pos_as_xyz
x,y,z
-x,y,-z+1/2
-x,-y,-z
x,-y,z-1/2
x+1/2,y+1/2,z
-x+1/2,y+1/2,-z+1/2
-x+1/2,-y+1/2,-z
x+1/2,-y+1/2,z-1/2

loop_
_atom_site_label
_atom_site_type_symbol
_atom_site_fract_x
_atom_site_fract_y
_atom_site_fract_z
_atom_site_occupancy
_atom_site_U_iso_or_equiv
Se1 Se-2 0.9207 0.1127 0.2242 1 0.0
O2 O-2 0.9699 0.3774 0.6108 0.5 0.0
K1 K+1 0.9056 0.6043 0.4179 1 0.0
As1 As+3 0.8131 0.0879 0.1763 1 0.0
Se2 Se-1 0.8051 0.4953 0.1407 1 0.0
O1 O-2 0.9704 0.2405 0.5274 0.5 0.0
Se3 Se-1 0.8023 0.063 0.3842 1 0.0
